data_7209646
loop_
_publ_author_name
'Zou, Ji-Yong'
'Gao, Hong-Ling'
'Shi, Wei'
'Cui, Jian-Zhong'
'Cheng, Peng'

_publ_section_title
;
 Auxiliary ligand-assisted structural diversities of three metal--organic
 frameworks with potassium 1H-1,2,3-triazole-4,5-dicarboxylic acid:
 syntheses, crystal structures and luminescence properties
;
_journal_issue 14
_journal_name_full CrystEngComm
_journal_page_first 2682
_journal_paper_doi 10.1039/c3ce26854c
_journal_volume 15
_journal_year 2013
_chemical_formula_sum 'C48 H53 N14 O18.5 Zn3'
_chemical_formula_weight 1318.24
_chemical_name_systematic
;
?
;
_space_group_IT_number 2
_symmetry_cell_setting triclinic
_symmetry_space_group_name_Hall '-P 1'
_symmetry_space_group_name_H-M 'P -1'
_atom_sites_solution_hydrogens geom
_atom_sites_solution_primary direct
_atom_sites_solution_secondary difmap
_audit_creation_method SHELXL-97
_cell_angle_alpha 64.132(4)
_cell_angle_beta 81.202(4)
_cell_angle_gamma 72.663(3)
_cell_formula_units_Z 1
_cell_length_a 11.4581(4)
_cell_length_b 11.6819(4)
_cell_length_c 11.8696(6)
_cell_measurement_reflns_used 4716
_cell_measurement_temperature 293(2)
_cell_measurement_theta_max 29.0339
_cell_measurement_theta_min 3.0670
_cell_volume 1364.15(11)
_computing_cell_refinement CRYSALISPRO
_computing_data_collection CRYSALISPRO
_computing_data_reduction CRYSALISPRO
_computing_structure_refinement 'SHELXL-97 (Sheldrick, 1997)'
_computing_structure_solution 'SHELXS-97 (Sheldrick, 1990)'
_diffrn_ambient_temperature 293(2)
_diffrn_detector_area_resol_mean 16.2116
_diffrn_measured_fraction_theta_full 0.998
_diffrn_measured_fraction_theta_max 0.998
_diffrn_measurement_device_type 'SuperNova, Single source at offset), Eos'
_diffrn_measurement_method '\w scans'
_diffrn_radiation_monochromator graphite
_diffrn_radiation_source 'fine-focus sealed tube'
_diffrn_radiation_type MoK\a
_diffrn_radiation_wavelength 0.71073
_diffrn_reflns_av_R_equivalents 0.0224
_diffrn_reflns_av_sigmaI/netI 0.0413
_diffrn_reflns_limit_h_max 13
_diffrn_reflns_limit_h_min -13
_diffrn_reflns_limit_k_max 13
_diffrn_reflns_limit_k_min -13
_diffrn_reflns_limit_l_max 14
_diffrn_reflns_limit_l_min -13
_diffrn_reflns_number 8976
_diffrn_reflns_theta_full 25.01
_diffrn_reflns_theta_max 25.01
_diffrn_reflns_theta_min 3.07
_exptl_absorpt_coefficient_mu 1.395
_exptl_absorpt_correction_T_max 1.00000
_exptl_absorpt_correction_T_min 0.87529
_exptl_absorpt_correction_type multi-scan
_exptl_absorpt_process_details CRYSALISPRO
_exptl_crystal_colour colorless
_exptl_crystal_density_diffrn 1.579
_exptl_crystal_density_method 'not measured'
_exptl_crystal_description block
_exptl_crystal_F_000 656
_exptl_crystal_size_max 0.16
_exptl_crystal_size_mid 0.12
_exptl_crystal_size_min 0.12
_refine_diff_density_max 1.607
_refine_diff_density_min -0.970
_refine_diff_density_rms 0.125
_refine_ls_extinction_method none
_refine_ls_goodness_of_fit_ref 1.039
_refine_ls_hydrogen_treatment mixed
_refine_ls_matrix_type full
_refine_ls_number_parameters 397
_refine_ls_number_reflns 4793
_refine_ls_number_restraints 54
_refine_ls_restrained_S_all 1.060
_refine_ls_R_factor_all 0.0695
_refine_ls_R_factor_gt 0.0609
_refine_ls_shift/su_max 0.000
_refine_ls_shift/su_mean 0.000
_refine_ls_structure_factor_coef Fsqd
_refine_ls_weighting_details 'calc w=1/[\s^2^(Fo^2^)+(0.0763P)^2^+7.4998P] where P=(Fo^2^+2Fc^2^)/3'
_refine_ls_weighting_scheme calc
_refine_ls_wR_factor_gt 0.1550
_refine_ls_wR_factor_ref 0.1622
_reflns_number_gt 4201
_reflns_number_total 4793
_reflns_threshold_expression >2sigma(I)
_cod_data_source_file c3ce26854c.txt
_cod_data_source_block 1
_cod_depositor_comments
;
The following automatic conversions were performed:

'_exptl_absorpt_correction_type' value 'Multi-scan' changed to
'multi-scan' according to
/home/saulius/struct/CIF-dictionaries/cif_core.dic dictionary named
'cif_core.dic' version 2.4.2 from 2011-04-26.

Automatic conversion script
Id: cif_fix_values 1891 2012-01-12 08:04:46Z andrius 
;
_cod_original_cell_volume 1364.15(10)
_cod_original_sg_symbol_H-M P-1
_cod_original_formula_sum 'C48 H53 N14 O18.50 Zn3'
_cod_database_code 7209646

loop_
_symmetry_equiv_pos_as_xyz
'x, y, z'
'-x, -y, -z'

loop_
_atom_site_label
_atom_site_type_symbol
_atom_site_fract_x
_atom_site_fract_y
_atom_site_fract_z
_atom_site_U_iso_or_equiv
_atom_site_adp_type
_atom_site_occupancy
_atom_site_symmetry_multiplicity
_atom_site_calc_flag
_atom_site_refinement_flags
Zn1 Zn 0.0000 1.0000 0.5000 0.0135(2) Uani 1 2 d S
Zn2 Zn 0.0000 0.5000 0.5000 0.0141(2) Uani 1 2 d S
Zn3 Zn 0.0000 1.0000 0.0000 0.0208(2) Uani 1 2 d S
O1 O -0.0836(3) 0.8451(3) 0.5504(3) 0.0184(7) Uani 1 1 d .
O2 O -0.0437(3) 0.6328(3) 0.5885(3) 0.0202(8) Uani 1 1 d .
O3 O -0.0436(3) 1.0778(3) 0.3117(3) 0.0211(8) Uani 1 1 d .
O4 O -0.0521(4) 1.1043(3) 0.1165(3) 0.0250(8) Uani 1 1 d .
N1 N 0.0032(3) 0.6760(4) 0.3495(4) 0.0156(8) Uani 1 1 d .
N6 N 0.1732(3) 0.8758(4) 0.4749(4) 0.0161(8) Uani 1 1 d .
N4 N -0.2004(4) 0.5441(4) 0.4828(4) 0.0194(9) Uani 1 1 d .
N2 N 0.0234(4) 0.7171(4) 0.2265(4) 0.0182(9) Uani 1 1 d .
C19 C 0.2492(4) 0.9194(5) 0.3777(5) 0.0189(10) Uani 1 1 d .
H19 H 0.2202 1.0007 0.3120 0.023 Uiso 1 1 calc R
C2 C -0.0233(4) 0.7795(5) 0.3805(5) 0.0153(10) Uani 1 1 d .
N3 N 0.0093(4) 0.8463(4) 0.1775(4) 0.0197(9) Uani 1 1 d .
C4 C -0.0396(4) 1.0332(5) 0.2334(4) 0.0167(10) Uani 1 1 d .
C7 C -0.4533(4) 0.6563(5) 0.4725(5) 0.0177(10) Uani 1 1 d .
C16 C 0.3343(4) 0.6804(5) 0.5670(5) 0.0205(11) Uani 1 1 d .
H16 H 0.3599 0.5981 0.6326 0.025 Uiso 1 1 calc R
C18 C 0.3687(4) 0.8494(5) 0.3702(5) 0.0186(10) Uani 1 1 d .
H18 H 0.4181 0.8829 0.3004 0.022 Uiso 1 1 calc R
C9 C -0.2558(4) 0.6158(5) 0.3734(5) 0.0229(11) Uani 1 1 d .
H9 H -0.2084 0.6278 0.3002 0.027 Uiso 1 1 calc R
N5 N 0.1887(4) 0.9986(4) 0.0102(4) 0.0245(10) Uani 1 1 d .
C1 C -0.0515(4) 0.7524(5) 0.5161(4) 0.0135(10) Uani 1 1 d .
C3 C -0.0196(4) 0.8887(5) 0.2702(4) 0.0157(10) Uani 1 1 d .
C17 C 0.4146(4) 0.7276(5) 0.4686(5) 0.0170(10) Uani 1 1 d .
C15 C 0.2160(4) 0.7567(5) 0.5669(5) 0.0202(11) Uani 1 1 d .
H15 H 0.1636 0.7238 0.6338 0.024 Uiso 1 1 calc R
C8 C -0.3812(5) 0.6736(5) 0.3634(5) 0.0236(11) Uani 1 1 d .
H8 H -0.4163 0.7229 0.2852 0.028 Uiso 1 1 calc R
C6 C -0.3963(4) 0.5761(5) 0.5861(5) 0.0220(11) Uani 1 1 d .
H6 H -0.4417 0.5581 0.6609 0.026 Uiso 1 1 calc R
C5 C -0.2709(5) 0.5231(5) 0.5868(5) 0.0217(11) Uani 1 1 d .
H5 H -0.2338 0.4702 0.6637 0.026 Uiso 1 1 calc R
C12 C 0.4344(5) 0.9994(5) 0.0033(5) 0.0231(11) Uani 1 1 d .
C11 C 0.4008(5) 0.8848(6) 0.0316(6) 0.0305(13) Uani 1 1 d .
H11 H 0.4604 0.8056 0.0486 0.037 Uiso 1 1 calc R
C14 C 0.2205(5) 1.1087(6) -0.0152(6) 0.0317(13) Uani 1 1 d .
H14 H 0.1589 1.1863 -0.0316 0.038 Uiso 1 1 calc R
C13 C 0.3391(5) 1.1134(6) -0.0183(6) 0.0314(13) Uani 1 1 d .
H13 H 0.3561 1.1923 -0.0347 0.038 Uiso 1 1 calc R
C10 C 0.2797(6) 0.8883(6) 0.0345(6) 0.0311(13) Uani 1 1 d .
H10 H 0.2596 0.8100 0.0543 0.037 Uiso 1 1 calc R
O11 O 0.6300(8) 0.5684(6) 0.1458(5) 0.090(2) Uani 1 1 d .
C22 C 0.4934(7) 0.9526(8) 0.5618(8) 0.0555(19) Uani 1 1 d U
N7 N 0.4533(8) 0.7656(9) 0.8098(9) 0.087(2) Uani 1 1 d U
C21 C 0.5819(10) 0.8551(10) 0.6415(11) 0.079(3) Uani 1 1 d U
H21 H 0.6626 0.8475 0.6119 0.094 Uiso 1 1 calc R
C23 C 0.3789(10) 0.9555(12) 0.6194(11) 0.088(3) Uani 1 1 d U
H23 H 0.3116 1.0220 0.5781 0.105 Uiso 1 1 calc R
C20 C 0.5632(12) 0.7746(13) 0.7518(13) 0.098(3) Uani 1 1 d U
H20 H 0.6319 0.7160 0.7973 0.117 Uiso 1 1 calc R
C24 C 0.3627(12) 0.8594(13) 0.7393(12) 0.099(3) Uani 1 1 d U
H24 H 0.2833 0.8616 0.7716 0.118 Uiso 1 1 calc R
O10 O 0.3969(14) 0.5861(10) 0.0614(13) 0.186(5) Uani 1 1 d .
O5 O 0.9114(17) 0.5015(13) 0.1747(12) 0.098(5) Uani 0.50 1 d P
O7 O 0.9149(18) 0.3655(9) 0.0639(15) 0.259(10) Uani 1 1 d .
O6 O 0.1757(16) 0.5353(18) 0.1190(17) 0.110(5) Uani 0.50 1 d PU
O8 O 0.1378(14) 0.2684(16) 0.1859(15) 0.153(5) Uani 0.75 1 d PU
O9 O 0.1068(17) 0.4059(19) 0.1701(18) 0.117(6) Uani 0.50 1 d PU

loop_
_atom_site_aniso_label
_atom_site_aniso_U_11
_atom_site_aniso_U_22
_atom_site_aniso_U_33
_atom_site_aniso_U_23
_atom_site_aniso_U_13
_atom_site_aniso_U_12
Zn1 0.0110(4) 0.0103(4) 0.0176(4) -0.0058(3) -0.0016(3) 0.0001(3)
Zn2 0.0113(4) 0.0077(4) 0.0197(4) -0.0024(3) 0.0009(3) -0.0029(3)
Zn3 0.0315(5) 0.0202(5) 0.0113(4) -0.0017(3) -0.0014(3) -0.0146(4)
O1 0.0175(17) 0.0156(17) 0.0236(18) -0.0094(15) 0.0040(14) -0.0065(14)
O2 0.0251(19) 0.0146(18) 0.0176(18) -0.0031(15) 0.0013(14) -0.0069(14)
O3 0.0291(19) 0.0135(17) 0.0197(18) -0.0065(15) -0.0050(15) -0.0025(15)
O4 0.042(2) 0.0150(18) 0.0159(18) -0.0016(15) -0.0038(16) -0.0107(16)
N1 0.015(2) 0.013(2) 0.017(2) -0.0050(17) 0.0017(16) -0.0047(16)
N6 0.0134(19) 0.013(2) 0.020(2) -0.0066(17) -0.0012(16) -0.0021(16)
N4 0.013(2) 0.016(2) 0.027(2) -0.0084(19) 0.0006(17) -0.0038(17)
N2 0.020(2) 0.016(2) 0.018(2) -0.0054(17) 0.0028(17) -0.0089(17)
C19 0.020(2) 0.015(2) 0.020(3) -0.006(2) -0.004(2) -0.003(2)
C2 0.010(2) 0.014(2) 0.020(3) -0.005(2) -0.0005(18) -0.0045(18)
N3 0.024(2) 0.015(2) 0.020(2) -0.0054(18) -0.0006(17) -0.0087(18)
C4 0.017(2) 0.012(2) 0.017(2) -0.002(2) -0.0007(19) -0.0047(19)
C7 0.013(2) 0.014(2) 0.028(3) -0.011(2) 0.001(2) -0.0033(19)
C16 0.014(2) 0.013(2) 0.031(3) -0.006(2) 0.000(2) -0.0027(19)
C18 0.016(2) 0.021(3) 0.019(3) -0.008(2) 0.0011(19) -0.006(2)
C9 0.015(2) 0.028(3) 0.023(3) -0.010(2) 0.004(2) -0.005(2)
N5 0.035(3) 0.023(2) 0.019(2) -0.0051(19) -0.0017(19) -0.019(2)
C1 0.009(2) 0.014(2) 0.014(2) -0.0032(19) -0.0015(17) -0.0024(18)
C3 0.014(2) 0.016(2) 0.015(2) -0.004(2) -0.0013(18) -0.0058(19)
C17 0.013(2) 0.015(2) 0.026(3) -0.011(2) -0.0010(19) -0.0026(19)
C15 0.012(2) 0.015(2) 0.031(3) -0.008(2) 0.004(2) -0.0044(19)
C8 0.018(3) 0.025(3) 0.024(3) -0.008(2) -0.002(2) -0.003(2)
C6 0.017(2) 0.023(3) 0.023(3) -0.009(2) 0.004(2) -0.004(2)
C5 0.018(2) 0.020(3) 0.022(3) -0.005(2) 0.000(2) -0.003(2)
C12 0.034(3) 0.026(3) 0.013(2) -0.007(2) 0.000(2) -0.015(2)
C11 0.035(3) 0.028(3) 0.033(3) -0.013(3) -0.005(3) -0.012(3)
C14 0.034(3) 0.023(3) 0.038(3) -0.008(3) -0.002(3) -0.013(2)
C13 0.036(3) 0.026(3) 0.035(3) -0.009(3) 0.004(3) -0.019(3)
C10 0.042(3) 0.021(3) 0.034(3) -0.010(2) -0.004(3) -0.015(3)
O11 0.189(8) 0.040(3) 0.044(3) -0.015(3) -0.006(4) -0.034(4)
C22 0.049(3) 0.059(4) 0.082(4) -0.046(3) -0.007(3) -0.018(3)
N7 0.073(4) 0.097(4) 0.107(5) -0.056(4) -0.001(3) -0.022(3)
C21 0.082(5) 0.059(4) 0.105(5) -0.042(4) -0.018(4) -0.012(3)
C23 0.079(5) 0.106(5) 0.087(5) -0.057(4) 0.001(4) -0.011(4)
C20 0.093(5) 0.092(5) 0.120(6) -0.054(4) 0.010(4) -0.032(4)
C24 0.089(5) 0.117(6) 0.094(5) -0.049(4) -0.007(4) -0.023(4)
O10 0.256(15) 0.076(6) 0.202(13) -0.055(8) -0.015(11) -0.008(8)
O5 0.183(16) 0.056(8) 0.051(8) -0.021(6) -0.011(9) -0.021(9)
O7 0.45(3) 0.049(5) 0.268(17) 0.011(8) -0.179(17) -0.089(10)
O6 0.111(6) 0.111(6) 0.110(6) -0.046(3) -0.003(2) -0.029(2)
O8 0.154(6) 0.153(6) 0.153(6) -0.063(3) -0.004(2) -0.042(2)
O9 0.118(6) 0.117(6) 0.117(6) -0.049(2) -0.0029(11) -0.0303(18)

loop_
_atom_type_symbol
_atom_type_description
_atom_type_scat_dispersion_real
_atom_type_scat_dispersion_imag
_atom_type_scat_source
C C 0.0033 0.0016 'International Tables Vol C Tables 4.2.6.8 and 6.1.1.4'
H H 0.0000 0.0000 'International Tables Vol C Tables 4.2.6.8 and 6.1.1.4'
N N 0.0061 0.0033 'International Tables Vol C Tables 4.2.6.8 and 6.1.1.4'
O O 0.0106 0.0060 'International Tables Vol C Tables 4.2.6.8 and 6.1.1.4'
Zn Zn 0.2839 1.4301 'International Tables Vol C Tables 4.2.6.8 and 6.1.1.4'

loop_
_geom_angle_atom_site_label_1
_geom_angle_atom_site_label_2
_geom_angle_atom_site_label_3
_geom_angle
_geom_angle_site_symmetry_1
_geom_angle_site_symmetry_3
O3 Zn1 O3 179.999(1) 2_576 .
O3 Zn1 O1 92.72(14) 2_576 2_576
O3 Zn1 O1 87.28(14) . 2_576
O3 Zn1 O1 87.28(14) 2_576 .
O3 Zn1 O1 92.72(14) . .
O1 Zn1 O1 179.999(1) 2_576 .
O3 Zn1 N6 93.18(15) 2_576 2_576
O3 Zn1 N6 86.82(15) . 2_576
O1 Zn1 N6 90.37(14) 2_576 2_576
O1 Zn1 N6 89.63(14) . 2_576
O3 Zn1 N6 86.82(15) 2_576 .
O3 Zn1 N6 93.18(15) . .
O1 Zn1 N6 89.63(14) 2_576 .
O1 Zn1 N6 90.37(14) . .
N6 Zn1 N6 180.0 2_576 .
N1 Zn2 N1 179.999(1) 2_566 .
N1 Zn2 O2 78.44(14) 2_566 2_566
N1 Zn2 O2 101.56(14) . 2_566
N1 Zn2 O2 101.56(14) 2_566 .
N1 Zn2 O2 78.44(14) . .
O2 Zn2 O2 180.0 2_566 .
N1 Zn2 N4 89.77(15) 2_566 .
N1 Zn2 N4 90.22(15) . .
O2 Zn2 N4 94.12(14) 2_566 .
O2 Zn2 N4 85.88(14) . .
N1 Zn2 N4 90.23(15) 2_566 2_566
N1 Zn2 N4 89.78(15) . 2_566
O2 Zn2 N4 85.88(14) 2_566 2_566
O2 Zn2 N4 94.12(14) . 2_566
N4 Zn2 N4 180.0 . 2_566
N3 Zn3 N3 180.0 . 2_575
N3 Zn3 O4 101.56(15) . 2_575
N3 Zn3 O4 78.44(15) 2_575 2_575
N3 Zn3 O4 78.44(15) . .
N3 Zn3 O4 101.56(15) 2_575 .
O4 Zn3 O4 180.0 2_575 .
N3 Zn3 N5 90.66(16) . .
N3 Zn3 N5 89.34(16) 2_575 .
O4 Zn3 N5 91.80(16) 2_575 .
O4 Zn3 N5 88.20(16) . .
N3 Zn3 N5 89.34(16) . 2_575
N3 Zn3 N5 90.66(16) 2_575 2_575
O4 Zn3 N5 88.20(16) 2_575 2_575
O4 Zn3 N5 91.80(16) . 2_575
N5 Zn3 N5 180.0 . 2_575
C1 O1 Zn1 127.3(3) . .
C1 O2 Zn2 115.7(3) . .
C4 O3 Zn1 136.2(3) . .
C4 O4 Zn3 115.4(3) . .
N2 N1 C2 109.5(4) . .
N2 N1 Zn2 136.8(3) . .
C2 N1 Zn2 113.7(3) . .
C19 N6 C15 117.3(4) . .
C19 N6 Zn1 122.2(3) . .
C15 N6 Zn1 119.8(3) . .
C9 N4 C5 117.4(4) . .
C9 N4 Zn2 122.6(3) . .
C5 N4 Zn2 118.4(3) . .
N3 N2 N1 108.1(4) . .
N6 C19 C18 123.2(5) . .
N6 C19 H19 118.4 . .
C18 C19 H19 118.4 . .
N1 C2 C3 106.4(4) . .
N1 C2 C1 117.2(4) . .
C3 C2 C1 136.4(4) . .
N2 N3 C3 109.2(4) . .
N2 N3 Zn3 137.5(3) . .
C3 N3 Zn3 112.8(3) . .
O3 C4 O4 123.7(4) . .
O3 C4 C3 121.9(4) . .
O4 C4 C3 114.4(4) . .
C6 C7 C8 117.6(4) . .
C6 C7 C17 120.7(5) . 1_455
C8 C7 C17 121.6(5) . 1_455
C15 C16 C17 119.5(5) . .
C15 C16 H16 120.2 . .
C17 C16 H16 120.2 . .
C19 C18 C17 119.3(5) . .
C19 C18 H18 120.4 . .
C17 C18 H18 120.4 . .
N4 C9 C8 123.2(5) . .
N4 C9 H9 118.4 . .
C8 C9 H9 118.4 . .
C14 N5 C10 116.7(5) . .
C14 N5 Zn3 121.8(4) . .
C10 N5 Zn3 121.3(4) . .
O1 C1 O2 124.5(4) . .
O1 C1 C2 120.5(4) . .
O2 C1 C2 115.0(4) . .
N3 C3 C2 106.8(4) . .
N3 C3 C4 117.3(4) . .
C2 C3 C4 135.9(5) . .
C16 C17 C18 117.4(4) . .
C16 C17 C7 121.2(4) . 1_655
C18 C17 C7 121.3(4) . 1_655
N6 C15 C16 123.2(5) . .
N6 C15 H15 118.4 . .
C16 C15 H15 118.4 . .
C9 C8 C7 118.9(5) . .
C9 C8 H8 120.5 . .
C7 C8 H8 120.5 . .
C5 C6 C7 119.3(5) . .
C5 C6 H6 120.4 . .
C7 C6 H6 120.4 . .
N4 C5 C6 123.4(5) . .
N4 C5 H5 118.3 . .
C6 C5 H5 118.3 . .
C11 C12 C13 116.4(5) . .
C11 C12 C12 121.8(6) . 2_675
C13 C12 C12 121.8(6) . 2_675
C10 C11 C12 120.0(6) . .
C10 C11 H11 120.0 . .
C12 C11 H11 120.0 . .
N5 C14 C13 123.6(6) . .
N5 C14 H14 118.2 . .
C13 C14 H14 118.2 . .
C14 C13 C12 119.9(5) . .
C14 C13 H13 120.1 . .
C12 C13 H13 120.1 . .
N5 C10 C11 123.5(5) . .
N5 C10 H10 118.3 . .
C11 C10 H10 118.3 . .
C21 C22 C23 110.9(10) . .
C21 C22 C22 129.2(10) . 2_676
C23 C22 C22 119.8(10) . 2_676
C24 N7 C20 111.5(12) . .
C20 C21 C22 125.7(12) . .
C20 C21 H21 117.1 . .
C22 C21 H21 117.1 . .
C22 C23 C24 120.9(11) . .
C22 C23 H23 119.5 . .
C24 C23 H23 119.5 . .
C21 C20 N7 126.3(13) . .
C21 C20 H20 116.9 . .
N7 C20 H20 116.9 . .
N7 C24 C23 124.4(12) . .
N7 C24 H24 117.8 . .
C23 C24 H24 117.8 . .
O8 O9 O6 139.3(15) . .

loop_
_geom_bond_atom_site_label_1
_geom_bond_atom_site_label_2
_geom_bond_distance
_geom_bond_site_symmetry_2
Zn1 O3 2.090(3) 2_576
Zn1 O3 2.090(3) .
Zn1 O1 2.112(3) 2_576
Zn1 O1 2.112(3) .
Zn1 N6 2.148(4) 2_576
Zn1 N6 2.148(4) .
Zn2 N1 2.059(4) 2_566
Zn2 N1 2.059(4) .
Zn2 O2 2.136(3) 2_566
Zn2 O2 2.136(3) .
Zn2 N4 2.219(4) .
Zn2 N4 2.219(4) 2_566
Zn3 N3 2.081(4) .
Zn3 N3 2.081(4) 2_575
Zn3 O4 2.130(4) 2_575
Zn3 O4 2.130(4) .
Zn3 N5 2.178(4) .
Zn3 N5 2.179(4) 2_575
O1 C1 1.255(6) .
O2 C1 1.265(6) .
O3 C4 1.237(6) .
O4 C4 1.273(6) .
N1 N2 1.329(6) .
N1 C2 1.351(6) .
N6 C19 1.339(7) .
N6 C15 1.342(6) .
N4 C9 1.333(7) .
N4 C5 1.337(7) .
N2 N3 1.327(6) .
C19 C18 1.382(7) .
C19 H19 0.9300 .
C2 C3 1.379(7) .
C2 C1 1.501(7) .
N3 C3 1.354(6) .
C4 C3 1.500(7) .
C7 C6 1.387(7) .
C7 C8 1.395(7) .
C7 C17 1.491(6) 1_455
C16 C15 1.382(7) .
C16 C17 1.388(7) .
C16 H16 0.9300 .
C18 C17 1.399(7) .
C18 H18 0.9300 .
C9 C8 1.393(7) .
C9 H9 0.9300 .
N5 C14 1.336(7) .
N5 C10 1.341(8) .
C17 C7 1.491(6) 1_655
C15 H15 0.9300 .
C8 H8 0.9300 .
C6 C5 1.384(7) .
C6 H6 0.9300 .
C5 H5 0.9300 .
C12 C11 1.389(8) .
C12 C13 1.398(8) .
C12 C12 1.497(11) 2_675
C11 C10 1.372(8) .
C11 H11 0.9300 .
C14 C13 1.370(8) .
C14 H14 0.9300 .
C13 H13 0.9300 .
C10 H10 0.9300 .
C22 C21 1.373(12) .
C22 C23 1.382(13) .
C22 C22 1.420(17) 2_676
N7 C24 1.328(14) .
N7 C20 1.350(14) .
C21 C20 1.267(15) .
C21 H21 0.9300 .
C23 C24 1.403(16) .
C23 H23 0.9300 .
C20 H20 0.9300 .
C24 H24 0.9300 .
O6 O9 1.74(3) .
O8 O9 1.47(2) .
